data_7247510
loop_
_publ_author_name
'Zhao, Tian-Tian'
'Zhang, Xu-Gang'
'He, Wen-Bo'
'Xu, Peng-Fei'

_publ_section_title
;
 A novel approach for synthesizing \a-amino acids via formate mediated
 hydrogen transfer using a carbon source
;
_journal_issue 21
_journal_name_full 'Green Chemistry'
_journal_page_first 8539
_journal_page_last 8543
_journal_paper_doi 10.1039/D3GC02955G
_journal_volume 25
_journal_year 2023
_chemical_formula_moiety 'C18 H21 N O5'
_chemical_formula_sum 'C18 H21 N O5'
_chemical_formula_weight 331.36
_space_group_crystal_system monoclinic
_space_group_IT_number 14
_space_group_name_Hall '-P 2yn'
_space_group_name_H-M_alt 'P 1 21/n 1'
_atom_sites_solution_hydrogens geom
_atom_sites_solution_primary dual
_audit_creation_date 2023-02-27
_audit_creation_method
;
Olex2 1.3-ac4
(compiled 2019.04.23 svn.r3594 for Rigaku Oxford Diffraction, GUI svn.r5739)
;
_audit_update_record
;
2023-02-27 deposited with the CCDC.	2023-10-10 downloaded from the CCDC.
;
_cell_angle_alpha 90
_cell_angle_beta 95.564(3)
_cell_angle_gamma 90
_cell_formula_units_Z 4
_cell_length_a 5.78002(17)
_cell_length_b 18.6163(6)
_cell_length_c 15.8540(5)
_cell_measurement_reflns_used 5538
_cell_measurement_temperature 300.88(10)
_cell_measurement_theta_max 75.5350
_cell_measurement_theta_min 4.7710
_cell_volume 1697.89(9)
_computing_cell_refinement 'CrysAlisPro 1.171.40.84a (Rigaku OD, 2020)'
_computing_data_collection 'CrysAlisPro 1.171.40.84a (Rigaku OD, 2020)'
_computing_data_reduction 'CrysAlisPro 1.171.40.84a (Rigaku OD, 2020)'
_computing_molecular_graphics 'Olex2 (Dolomanov et al., 2009)'
_computing_publication_material 'Olex2 (Dolomanov et al., 2009)'
_computing_structure_refinement 'ShelXL (Sheldrick, 2015)'
_computing_structure_solution 'ShelXT (Sheldrick, 2015)'
_diffrn_ambient_environment air
_diffrn_ambient_temperature 300.88(10)
_diffrn_detector 'Hybrid Pixel Array Detector'
_diffrn_detector_area_resol_mean 10.0000
_diffrn_detector_type HyPix
_diffrn_measured_fraction_theta_full 1.000
_diffrn_measured_fraction_theta_max 0.946
_diffrn_measurement_details
;
List of Runs (angles in degrees, time in seconds):

  # Type    Start    End  Width  t~exp~   \w     \q     \k     \f   Frames
#--------------------------------------------------------------------------
  1  \w     63.00  88.00   1.00    0.10    --   45.40 156.00-174.00   25
  2  \w     80.00 150.00   1.00    0.23    --  109.66 156.00-174.00   70
  3  \w     90.00 175.00   1.00    0.23    --  109.66  30.00-150.00   85
  4  \w    -54.00 -28.00   1.00    0.23    -- -100.00  45.00 150.00   26
  5  \w    -71.00 -26.00   1.00    0.23    -- -100.00  61.00  60.00   45
  6  \w    -73.00 -38.00   1.00    0.23    -- -100.00  61.00   0.00   35
  7  \w    -54.00 -26.00   1.00    0.23    -- -100.00  45.00 -90.00   28
  8  \w    -53.00 -25.00   1.00    0.23    -- -100.00  45.00-150.00   28
  9  \w    -51.00 -25.00   1.00    0.23    -- -100.00  45.00-180.00   26
 10  \w    -30.00  38.00   1.00    0.10    --   45.40 -37.00-180.00   68
 11  \w    -29.00  12.00   1.00    0.10    --   45.40 -19.00-150.00   41
 12  \w    -32.00  23.00   1.00    0.10    --   45.40 -19.00 -60.00   55
 13  \w     60.00  85.00   1.00    0.23    --  109.66-156.00 148.00   25
 14  \w     50.00 114.00   1.00    0.10    --   45.40-156.00 148.00   64
 15  \w     30.00  55.00   1.00    0.10    --   45.40-119.00 -55.00   25
 16  \w     69.00 109.00   1.00    0.23    --  109.66-119.00 -55.00   40
 17  \w     62.00 102.00   1.00    0.23    --  109.66 -77.00 -30.00   40
 18  \w     36.00  61.00   1.00    0.23    --  109.66 -61.00 -30.00   25
 19  \w     44.00  99.00   1.00    0.23    --  109.66 -77.00 -60.00   55
 20  \w     42.00  67.00   1.00    0.23    --  109.66 -61.00  90.00   25
 21  \w   -101.00 -63.00   1.00    0.10    --  -45.40-156.00 148.00   38
 22  \w   -154.00-129.00   1.00    0.23    -- -100.00-119.00 -55.00   25
 23  \w   -174.00-137.00   1.00    0.23    -- -100.00 -94.00-180.00   37
 24  \w   -125.00 -87.00   1.00    0.23    -- -100.00 -94.00-180.00   38
 25  \w   -104.00 -78.00   1.00    0.23    -- -100.00 119.00  29.00   26
 26  \w   -101.00 -76.00   1.00    0.10    --  -45.40 156.00-174.00   25
 27  \w    -79.00 -40.00   1.00    0.23    -- -100.00 156.00-174.00   39
;
_diffrn_measurement_device 'four-circle diffractometer'
_diffrn_measurement_device_type 'ROD, Synergy Custom system, HyPix'
_diffrn_measurement_method '\w scans'
_diffrn_orient_matrix_type 'CrysAlisPro convention (1999,Acta A55,543-557)'
_diffrn_orient_matrix_UB_11 0.0229391000
_diffrn_orient_matrix_UB_12 0.0800260000
_diffrn_orient_matrix_UB_13 0.0241308000
_diffrn_orient_matrix_UB_21 -0.0506538000
_diffrn_orient_matrix_UB_22 -0.0182440000
_diffrn_orient_matrix_UB_23 0.0911918000
_diffrn_orient_matrix_UB_31 0.2619384000
_diffrn_orient_matrix_UB_32 -0.0105592000
_diffrn_orient_matrix_UB_33 0.0251858000
_diffrn_radiation_monochromator mirror
_diffrn_radiation_probe x-ray
_diffrn_radiation_type 'Cu K\a'
_diffrn_radiation_wavelength 1.54184
_diffrn_reflns_av_R_equivalents 0.0502
_diffrn_reflns_av_unetI/netI 0.0520
_diffrn_reflns_Laue_measured_fraction_full 1.000
_diffrn_reflns_Laue_measured_fraction_max 0.946
_diffrn_reflns_limit_h_max 7
_diffrn_reflns_limit_h_min -3
_diffrn_reflns_limit_k_max 22
_diffrn_reflns_limit_k_min -22
_diffrn_reflns_limit_l_max 19
_diffrn_reflns_limit_l_min -19
_diffrn_reflns_number 10981
_diffrn_reflns_point_group_measured_fraction_full 1.000
_diffrn_reflns_point_group_measured_fraction_max 0.946
_diffrn_reflns_theta_full 67.684
_diffrn_reflns_theta_max 76.414
_diffrn_reflns_theta_min 3.672
_diffrn_source 'Rotating-anode X-ray tube'
_diffrn_source_type 'Rigaku (Cu) X-ray Source'
_exptl_absorpt_coefficient_mu 0.783
_exptl_absorpt_correction_T_max 1.00000
_exptl_absorpt_correction_T_min 0.81581
_exptl_absorpt_correction_type multi-scan
_exptl_absorpt_process_details
;
CrysAlisPro 1.171.40.84a (Rigaku Oxford Diffraction, 2020)
Empirical absorption correction using spherical harmonics,
implemented in SCALE3 ABSPACK scaling algorithm.
;
_exptl_crystal_colour 'clear light colourless'
_exptl_crystal_colour_lustre clear
_exptl_crystal_colour_modifier light
_exptl_crystal_colour_primary colourless
_exptl_crystal_density_diffrn 1.296
_exptl_crystal_description needle
_exptl_crystal_F_000 704
_exptl_crystal_size_max 0.17
_exptl_crystal_size_mid 0.02
_exptl_crystal_size_min 0.01
_refine_diff_density_max 0.184
_refine_diff_density_min -0.146
_refine_diff_density_rms 0.040
_refine_ls_extinction_coef 0.0038(5)
_refine_ls_extinction_expression Fc^*^=kFc[1+0.001xFc^2^\l^3^/sin(2\q)]^-1/4^
_refine_ls_extinction_method 'SHELXL-2018/3 (Sheldrick 2018)'
_refine_ls_goodness_of_fit_ref 1.082
_refine_ls_hydrogen_treatment constr
_refine_ls_matrix_type full
_refine_ls_number_parameters 222
_refine_ls_number_reflns 3377
_refine_ls_number_restraints 0
_refine_ls_restrained_S_all 1.082
_refine_ls_R_factor_all 0.0544
_refine_ls_R_factor_gt 0.0440
_refine_ls_shift/su_max 0.000
_refine_ls_shift/su_mean 0.000
_refine_ls_structure_factor_coef Fsqd
_refine_ls_weighting_details 'w=1/[\s^2^(Fo^2^)+(0.0533P)^2^+0.2084P] where P=(Fo^2^+2Fc^2^)/3'
_refine_ls_weighting_scheme calc
_refine_ls_wR_factor_gt 0.1198
_refine_ls_wR_factor_ref 0.1268
_reflns_Friedel_coverage 0.000
_reflns_number_gt 2667
_reflns_number_total 3377
_reflns_threshold_expression 'I > 2\s(I)'
_cod_data_source_file d3gc02955g2.cif
_cod_data_source_block zhaott_1_0222
_cod_depositor_comments 'Adding full bibliography for 7247510--7247511.cif.'
_cod_database_code 7247510
_shelx_shelxl_version_number 2018/3
_shelx_space_group_comment
;
The symmetry employed for this shelxl refinement is uniquely defined
by the following loop, which should always be used as a source of
symmetry information in preference to the above space-group names.
They are only intended as comments.
;
_shelx_estimated_absorpt_t_max 0.992
_shelx_estimated_absorpt_t_min 0.878
_reflns_odcompleteness_completeness 100.00
_reflns_odcompleteness_iscentric 1
_reflns_odcompleteness_theta 66.97
_olex2_refinement_description
;
1. Fixed Uiso
 At 1.2 times of:
  All C(H) groups, All N(H) groups
 At 1.5 times of:
  All C(H,H,H) groups
2.a Ternary CH refined with riding coordinates:
 C7(H7)
2.b Aromatic/amide H refined with riding coordinates:
 N1(H1), C2(H2), C6(H6), C11(H11), C12(H12), C13(H13), C14(H14), C15(H15)
2.c Idealised Me refined as rotating group:
 C9(H9A,H9B,H9C), C16(H16A,H16B,H16C), C17(H17A,H17B,H17C), C18(H18A,H18B,H18C)
;
_olex2_submission_special_instructions 'No special instructions were received'
_oxdiff_exptl_absorpt_empirical_details
;
Empirical correction (ABSPACK) includes:
- Absorption correction using spherical harmonics
- Frame scaling
;
_oxdiff_exptl_absorpt_empirical_full_max 1.985
_oxdiff_exptl_absorpt_empirical_full_min 0.495

loop_
_space_group_symop_operation_xyz
'x, y, z'
'-x+1/2, y+1/2, -z+1/2'
'-x, -y, -z'
'x-1/2, -y-1/2, z-1/2'

loop_
_atom_site_label
_atom_site_type_symbol
_atom_site_fract_x
_atom_site_fract_y
_atom_site_fract_z
_atom_site_U_iso_or_equiv
_atom_site_adp_type
_atom_site_occupancy
_atom_site_site_symmetry_order
_atom_site_calc_flag
_atom_site_refinement_flags_posn
_atom_site_refinement_flags_adp
_atom_site_refinement_flags_occupancy
_atom_site_disorder_assembly
_atom_site_disorder_group
O1 O 0.1393(2) 0.82940(7) 0.63894(8) 0.0569(3) Uani 1 1 d . . . . .
O2 O 0.4412(2) 0.91091(6) 0.56403(8) 0.0570(3) Uani 1 1 d . . . . .
O3 O 0.7041(2) 0.85610(6) 0.45082(9) 0.0606(4) Uani 1 1 d . . . . .
O4 O 0.18834(19) 0.64135(7) 0.35175(8) 0.0547(3) Uani 1 1 d . . . . .
O5 O -0.0109(2) 0.57247(7) 0.43364(8) 0.0641(4) Uani 1 1 d . . . . .
N1 N 0.3383(2) 0.56759(7) 0.55702(9) 0.0483(3) Uani 1 1 d . . . . .
H1 H 0.209239 0.544527 0.556522 0.058 Uiso 1 1 calc R . . . .
C1 C 0.3954(2) 0.69301(7) 0.50901(9) 0.0377(3) Uani 1 1 d . . . . .
C2 C 0.2549(2) 0.72221(8) 0.56561(10) 0.0416(3) Uani 1 1 d . . . . .
H2 H 0.152264 0.693147 0.591798 0.050 Uiso 1 1 calc R . . . .
C3 C 0.2675(2) 0.79533(8) 0.58334(10) 0.0428(4) Uani 1 1 d . . . . .
C4 C 0.4198(3) 0.83919(8) 0.54388(10) 0.0433(4) Uani 1 1 d . . . . .
C5 C 0.5597(3) 0.80924(8) 0.48643(10) 0.0436(4) Uani 1 1 d . . . . .
C6 C 0.5487(3) 0.73590(8) 0.46918(10) 0.0418(3) Uani 1 1 d . . . . .
H6 H 0.643290 0.715775 0.431248 0.050 Uiso 1 1 calc R . . . .
C7 C 0.3725(2) 0.61320(7) 0.48619(10) 0.0394(3) Uani 1 1 d . . . . .
H7 H 0.511885 0.597630 0.460661 0.047 Uiso 1 1 calc R . . . .
C8 C 0.1618(3) 0.60499(8) 0.42159(10) 0.0411(3) Uani 1 1 d . . . . .
C9 C -0.0062(3) 0.64300(11) 0.28792(12) 0.0583(5) Uani 1 1 d . . . . .
H9A H 0.001774 0.602497 0.250835 0.087 Uiso 1 1 calc GR . . . .
H9B H -0.001984 0.686589 0.255747 0.087 Uiso 1 1 calc GR . . . .
H9C H -0.148298 0.641017 0.314570 0.087 Uiso 1 1 calc GR . . . .
C10 C 0.5016(3) 0.55876(7) 0.62594(10) 0.0411(3) Uani 1 1 d . . . . .
C11 C 0.4491(3) 0.51462(9) 0.69270(12) 0.0512(4) Uani 1 1 d . . . . .
H11 H 0.306897 0.490911 0.689471 0.061 Uiso 1 1 calc R . . . .
C12 C 0.6045(3) 0.50578(11) 0.76300(12) 0.0613(5) Uani 1 1 d . . . . .
H12 H 0.566514 0.475961 0.806652 0.074 Uiso 1 1 calc R . . . .
C13 C 0.8166(3) 0.54050(12) 0.76986(13) 0.0644(5) Uani 1 1 d . . . . .
H13 H 0.920334 0.535057 0.818053 0.077 Uiso 1 1 calc R . . . .
C14 C 0.8710(3) 0.58321(11) 0.70407(13) 0.0619(5) Uani 1 1 d . . . . .
H14 H 1.014348 0.606281 0.707697 0.074 Uiso 1 1 calc R . . . .
C15 C 0.7175(3) 0.59267(9) 0.63257(12) 0.0517(4) Uani 1 1 d . . . . .
H15 H 0.758450 0.621764 0.588699 0.062 Uiso 1 1 calc R . . . .
C16 C -0.0241(3) 0.78849(13) 0.67930(14) 0.0719(6) Uani 1 1 d . . . . .
H16A H -0.138897 0.769440 0.637428 0.108 Uiso 1 1 calc GR . . . .
H16B H -0.098374 0.818565 0.717816 0.108 Uiso 1 1 calc GR . . . .
H16C H 0.054135 0.749679 0.710077 0.108 Uiso 1 1 calc GR . . . .
C17 C 0.2528(3) 0.95409(9) 0.52726(14) 0.0633(5) Uani 1 1 d . . . . .
H17A H 0.247578 0.951937 0.466608 0.095 Uiso 1 1 calc GR . . . .
H17B H 0.275309 1.002948 0.545616 0.095 Uiso 1 1 calc GR . . . .
H17C H 0.109168 0.936344 0.544902 0.095 Uiso 1 1 calc GR . . . .
C18 C 0.8423(4) 0.82915(11) 0.38885(13) 0.0657(5) Uani 1 1 d . . . . .
H18A H 0.743834 0.807359 0.343708 0.099 Uiso 1 1 calc GR . . . .
H18B H 0.948818 0.793969 0.414182 0.099 Uiso 1 1 calc GR . . . .
H18C H 0.927836 0.867874 0.366658 0.099 Uiso 1 1 calc GR . . . .

loop_
_atom_site_aniso_label
_atom_site_aniso_U_11
_atom_site_aniso_U_22
_atom_site_aniso_U_33
_atom_site_aniso_U_23
_atom_site_aniso_U_13
_atom_site_aniso_U_12
O1 0.0585(7) 0.0546(7) 0.0588(7) -0.0112(5) 0.0120(6) 0.0051(5)
O2 0.0604(7) 0.0326(6) 0.0746(8) -0.0102(5) -0.0109(6) -0.0006(5)
O3 0.0680(8) 0.0397(6) 0.0762(9) -0.0002(6) 0.0180(7) -0.0181(5)
O4 0.0495(6) 0.0647(8) 0.0486(7) 0.0100(5) -0.0021(5) -0.0146(5)
O5 0.0536(7) 0.0742(8) 0.0621(8) 0.0138(6) -0.0063(6) -0.0279(6)
N1 0.0442(7) 0.0405(7) 0.0584(8) 0.0117(6) -0.0048(6) -0.0124(5)
C1 0.0366(7) 0.0323(7) 0.0433(8) 0.0015(6) -0.0011(6) -0.0034(5)
C2 0.0383(7) 0.0402(8) 0.0458(8) 0.0025(6) 0.0020(6) -0.0041(6)
C3 0.0406(8) 0.0430(8) 0.0435(8) -0.0041(6) -0.0022(6) 0.0039(6)
C4 0.0448(8) 0.0322(7) 0.0507(9) -0.0038(6) -0.0061(7) -0.0016(6)
C5 0.0444(8) 0.0353(7) 0.0500(8) 0.0032(6) -0.0003(6) -0.0084(6)
C6 0.0426(8) 0.0363(7) 0.0469(8) -0.0012(6) 0.0063(6) -0.0049(6)
C7 0.0383(7) 0.0318(7) 0.0478(8) 0.0008(6) 0.0022(6) -0.0040(5)
C8 0.0442(8) 0.0332(7) 0.0461(8) -0.0019(6) 0.0045(6) -0.0044(6)
C9 0.0539(10) 0.0688(12) 0.0503(10) 0.0065(8) -0.0053(8) -0.0045(8)
C10 0.0408(8) 0.0322(7) 0.0498(9) 0.0006(6) 0.0014(6) 0.0000(6)
C11 0.0496(9) 0.0453(9) 0.0589(10) 0.0063(7) 0.0061(7) -0.0036(7)
C12 0.0691(11) 0.0620(11) 0.0535(11) 0.0142(8) 0.0086(9) 0.0056(9)
C13 0.0596(11) 0.0727(12) 0.0577(11) 0.0052(9) -0.0106(8) 0.0079(9)
C14 0.0457(9) 0.0658(12) 0.0714(12) 0.0060(9) -0.0080(8) -0.0042(8)
C15 0.0427(8) 0.0509(9) 0.0604(10) 0.0114(8) -0.0004(7) -0.0037(7)
C16 0.0588(11) 0.0874(15) 0.0723(13) -0.0169(11) 0.0209(10) -0.0014(10)
C17 0.0670(11) 0.0373(8) 0.0838(14) 0.0013(8) -0.0009(10) 0.0071(8)
C18 0.0712(12) 0.0611(11) 0.0671(12) 0.0025(9) 0.0186(10) -0.0223(9)

loop_
_atom_type_symbol
_atom_type_description
_atom_type_scat_dispersion_real
_atom_type_scat_dispersion_imag
_atom_type_scat_source
C C 0.0181 0.0091 'International Tables Vol C Tables 4.2.6.8 and 6.1.1.4'
H H 0.0000 0.0000 'International Tables Vol C Tables 4.2.6.8 and 6.1.1.4'
N N 0.0311 0.0180 'International Tables Vol C Tables 4.2.6.8 and 6.1.1.4'
O O 0.0492 0.0322 'International Tables Vol C Tables 4.2.6.8 and 6.1.1.4'

loop_
_geom_angle_atom_site_label_1
_geom_angle_atom_site_label_2
_geom_angle_atom_site_label_3
_geom_angle
_geom_angle_site_symmetry_1
_geom_angle_site_symmetry_3
_geom_angle_publ_flag
C3 O1 C16 118.11(14) . . ?
C4 O2 C17 113.77(13) . . ?
C5 O3 C18 117.93(13) . . ?
C8 O4 C9 117.06(13) . . ?
C10 N1 C7 123.56(12) . . ?
C2 C1 C6 120.72(13) . . ?
C2 C1 C7 119.56(12) . . ?
C6 C1 C7 119.63(13) . . ?
C1 C2 C3 119.68(13) . . ?
O1 C3 C2 124.46(14) . . ?
O1 C3 C4 115.15(14) . . ?
C2 C3 C4 120.39(14) . . ?
O2 C4 C3 120.73(14) . . ?
O2 C4 C5 119.74(14) . . ?
C5 C4 C3 119.46(13) . . ?
O3 C5 C4 115.56(13) . . ?
O3 C5 C6 124.25(14) . . ?
C4 C5 C6 120.19(13) . . ?
C1 C6 C5 119.56(14) . . ?
N1 C7 C1 113.83(13) . . ?
N1 C7 C8 107.76(12) . . ?
C8 C7 C1 107.56(11) . . ?
O4 C8 C7 111.28(12) . . ?
O5 C8 O4 124.00(15) . . ?
O5 C8 C7 124.64(14) . . ?
N1 C10 C11 119.15(14) . . ?
N1 C10 C15 122.93(14) . . ?
C15 C10 C11 117.92(15) . . ?
C12 C11 C10 120.87(16) . . ?
C11 C12 C13 120.95(18) . . ?
C14 C13 C12 118.60(17) . . ?
C13 C14 C15 121.42(17) . . ?
C14 C15 C10 120.23(16) . . ?

loop_
_geom_bond_atom_site_label_1
_geom_bond_atom_site_label_2
_geom_bond_distance
_geom_bond_site_symmetry_2
_geom_bond_publ_flag
O1 C3 1.3619(19) . ?
O1 C16 1.413(2) . ?
O2 C4 1.3757(17) . ?
O2 C17 1.431(2) . ?
O3 C5 1.3666(18) . ?
O3 C18 1.417(2) . ?
O4 C8 1.3195(19) . ?
O4 C9 1.438(2) . ?
O5 C8 1.1985(18) . ?
N1 C7 1.4367(19) . ?
N1 C10 1.383(2) . ?
C1 C2 1.379(2) . ?
C1 C6 1.389(2) . ?
C1 C7 1.5317(19) . ?
C2 C3 1.390(2) . ?
C3 C4 1.393(2) . ?
C4 C5 1.392(2) . ?
C5 C6 1.393(2) . ?
C7 C8 1.521(2) . ?
C10 C11 1.396(2) . ?
C10 C15 1.394(2) . ?
C11 C12 1.372(3) . ?
C12 C13 1.381(3) . ?
C13 C14 1.372(3) . ?
C14 C15 1.381(3) . ?
